data_7250340
loop_
_publ_author_name
'Allia, Hadjer'
'Rodr\'iguez Exp\'osito, Ana'
'Palacios, Maria A.'
'Jim\'enez, Juan Ram\'on'
'Carneiro Neto, Albano'
'Moura Jr., Renaldo T.'
'Piccinelli, Fabio'
'Navarro, Amparo'
'Quesada-Moreno, Mar\'ia Mar'
'Colacio, Enrique'

_publ_section_title
;
 Different mechanisms for lanthanide(III) sensitization and
 Yb-field-induced single-molecule magnet behaviour in a series of
 pentagonal bipyramidal and octahedral lanthanide complexes with axial
 phosphine oxide ligands.
;
_journal_name_full 'Physical Chemistry Chemical Physics'
_journal_paper_doi 10.1039/D4CP04862H
_journal_year 2025
_chemical_formula_moiety 'C27 H37 Cl0.5 O3 P Yb0.5, Cl, C4 H8 O'
_chemical_formula_sum 'C31 H49 Cl1.5 O4 P Yb0.5'
_chemical_formula_weight 656.36
_space_group_crystal_system tetragonal
_space_group_IT_number 80
_space_group_name_Hall 'I 4bw'
_space_group_name_H-M_alt 'I 41'
_atom_sites_solution_hydrogens geom
_atom_sites_solution_primary dual
_audit_creation_date 2024-12-19
_audit_creation_method
;
Olex2 1.5
(compiled 2024.02.16 svn.r378c4104 for OlexSys, GUI svn.r6928)
;
_audit_update_record
;
2024-12-19 deposited with the CCDC.	2025-04-25 downloaded from the CCDC.
;
_cell_angle_alpha 90
_cell_angle_beta 90
_cell_angle_gamma 90
_cell_formula_units_Z 8
_cell_length_a 24.1565(11)
_cell_length_b 24.1565(11)
_cell_length_c 12.1744(8)
_cell_measurement_reflns_used 9128
_cell_measurement_temperature 100.00
_cell_measurement_theta_max 30.530
_cell_measurement_theta_min 2.385
_cell_volume 7104.2(7)
_computing_cell_refinement 'SAINT V8.40B (?, 2016)'
_computing_data_reduction 'SAINT V8.40B (?, 2016)'
_computing_molecular_graphics 'Olex2 1.5 (Dolomanov et al., 2009)'
_computing_publication_material 'Olex2 1.5 (Dolomanov et al., 2009)'
_computing_structure_refinement 'SHELXL 2018/3 (Sheldrick, 2015)'
_computing_structure_solution 'SHELXT 2018/2 (Sheldrick, 2018)'
_diffrn_ambient_temperature 100.00
_diffrn_measured_fraction_theta_full 0.998
_diffrn_measured_fraction_theta_max 0.998
_diffrn_measurement_device_type 'four-circle diffractometer'
_diffrn_measurement_method '\w scans'
_diffrn_radiation_type MoK\a
_diffrn_radiation_wavelength 0.71073
_diffrn_reflns_av_R_equivalents 0.0635
_diffrn_reflns_av_unetI/netI 0.0473
_diffrn_reflns_Laue_measured_fraction_full 0.998
_diffrn_reflns_Laue_measured_fraction_max 0.998
_diffrn_reflns_limit_h_max 34
_diffrn_reflns_limit_h_min -32
_diffrn_reflns_limit_k_max 34
_diffrn_reflns_limit_k_min -34
_diffrn_reflns_limit_l_max 17
_diffrn_reflns_limit_l_min -17
_diffrn_reflns_number 64202
_diffrn_reflns_point_group_measured_fraction_full 0.996
_diffrn_reflns_point_group_measured_fraction_max 0.988
_diffrn_reflns_theta_full 25.242
_diffrn_reflns_theta_max 30.537
_diffrn_reflns_theta_min 2.385
_diffrn_source_current 1.0
_diffrn_source_power 0.05
_diffrn_source_voltage 50.0
_exptl_absorpt_coefficient_mu 1.520
_exptl_absorpt_correction_T_max 0.7461
_exptl_absorpt_correction_T_min 0.5597
_exptl_absorpt_correction_type multi-scan
_exptl_absorpt_process_details
;
SADABS-2016/2 (Bruker,2016/2) was used for absorption correction.
wR2(int) was 0.1083 before and 0.0733 after correction.
The Ratio of minimum to maximum transmission is 0.7502.
The \l/2 correction factor is Not present.
;
_exptl_crystal_colour 'pale yellow'
_exptl_crystal_density_diffrn 1.227
_exptl_crystal_description prismatic
_exptl_crystal_F_000 2740
_refine_diff_density_max 1.865
_refine_diff_density_min -0.694
_refine_diff_density_rms 0.138
_refine_ls_abs_structure_details
;
 Refined as an inversion twin.
;
_refine_ls_abs_structure_Flack 0.029(12)
_refine_ls_extinction_method none
_refine_ls_goodness_of_fit_ref 1.113
_refine_ls_hydrogen_treatment constr
_refine_ls_matrix_type full
_refine_ls_number_parameters 348
_refine_ls_number_reflns 10751
_refine_ls_number_restraints 1
_refine_ls_restrained_S_all 1.113
_refine_ls_R_factor_all 0.0531
_refine_ls_R_factor_gt 0.0386
_refine_ls_shift/su_max 0.000
_refine_ls_shift/su_mean 0.000
_refine_ls_structure_factor_coef Fsqd
_refine_ls_weighting_details 'w=1/[\s^2^(Fo^2^)+(0.0644P)^2^+5.9490P] where P=(Fo^2^+2Fc^2^)/3'
_refine_ls_weighting_scheme calc
_refine_ls_wR_factor_gt 0.1046
_refine_ls_wR_factor_ref 0.1109
_reflns_Friedel_coverage 0.898
_reflns_Friedel_fraction_full 0.993
_reflns_Friedel_fraction_max 0.978
_reflns_number_gt 9282
_reflns_number_total 10751
_reflns_threshold_expression 'I > 2\s(I)'
_cod_data_source_file d4cp04862h2.cif
_cod_data_source_block compound_1
_cod_original_cell_volume 7104.2(8)
_cod_original_formula_sum 'C31 H49 Cl1.50 O4 P Yb0.50'
_cod_database_code 7250340
_shelx_shelxl_version_number 2018/3
_shelx_space_group_comment
;
The symmetry employed for this shelxl refinement is uniquely defined
by the following loop, which should always be used as a source of
symmetry information in preference to the above space-group names.
They are only intended as comments.
;
_olex2_refinement_description
;
1. Twinned data refinement
 Scales: 0.971(12)
 0.029(12)
2. Fixed Uiso
 At 1.2 times of:
  All C(H) groups, All C(H,H) groups
3. Uiso/Uaniso restraints and constraints
Uanis(Cl2) = Uanis(Cl2A)
4. Others
 Fixed Sof: Cl2(0.5) Cl2A(0.5)
5.a Ternary CH refined with riding coordinates:
 C12(H12), C16(H16), C4(H4), C2(H2), C8(H8), C14(H14)
5.b Secondary CH2 refined with riding coordinates:
 C19(H19A,H19B), C13(H13A,H13B), C11(H11A,H11B), C5(H5A,H5B), C3(H3A,H3B),
 C9(H9A,H9B), C20(H20A,H20B), C1(H1A,H1B), C10(H10A,H10B), C21(H21A,H21B),
 C15(H15A,H15B), C7(H7A,H7B), C17(H17A,H17B), C31(H31A,H31B), C30(H30A,H30B),
 C28(H28A,H28B), C29(H29A,H29B)
5.c Aromatic/amide H refined with riding coordinates:
 C24(H24), C26(H26), C27(H27), C23(H23), C25(H25)
;
_olex2_submission_special_instructions 'No special instructions were received'

loop_
_space_group_symop_operation_xyz
'x, y, z'
'-x+1/2, -y+1/2, z+1/2'
'-y, x+1/2, z+1/4'
'y+1/2, -x, z+3/4'
'x+1/2, y+1/2, z+1/2'
'-x+1, -y+1, z+1'
'-y+1/2, x+1, z+3/4'
'y+1, -x+1/2, z+5/4'

loop_
_atom_site_label
_atom_site_type_symbol
_atom_site_fract_x
_atom_site_fract_y
_atom_site_fract_z
_atom_site_U_iso_or_equiv
_atom_site_adp_type
_atom_site_occupancy
_atom_site_site_symmetry_order
_atom_site_calc_flag
_atom_site_refinement_flags_posn
_atom_site_refinement_flags_adp
_atom_site_refinement_flags_occupancy
_atom_site_disorder_assembly
_atom_site_disorder_group
Yb1 Yb 0.500000 0.500000 0.59644(4) 0.02266(8) Uani 1 2 d S T P . .
P1 P 0.52631(5) 0.34999(5) 0.60664(9) 0.0207(2) Uani 1 1 d . . . . .
Cl1 Cl 0.500000 0.500000 0.81597(18) 0.0521(7) Uani 1 2 d S T P . .
O1 O 0.51308(15) 0.41129(16) 0.5955(3) 0.0260(7) Uani 1 1 d . . . . .
C19 C 0.5351(2) 0.3523(2) 0.3819(4) 0.0282(10) Uani 1 1 d . . . . .
H19A H 0.496179 0.339438 0.379178 0.034 Uiso 1 1 calc R U . . .
H19B H 0.534863 0.393167 0.387775 0.034 Uiso 1 1 calc R U . . .
C13 C 0.5655(3) 0.2721(2) 0.2674(4) 0.0319(11) Uani 1 1 d . . . . .
H13A H 0.527009 0.258081 0.263874 0.038 Uiso 1 1 calc R U . . .
H13B H 0.584779 0.260962 0.199220 0.038 Uiso 1 1 calc R U . . .
C12 C 0.5948(2) 0.2473(2) 0.3662(4) 0.0271(10) Uani 1 1 d . . . . .
H12 H 0.595208 0.206048 0.359263 0.032 Uiso 1 1 calc R U . . .
C11 C 0.6544(2) 0.2688(2) 0.3720(4) 0.0320(11) Uani 1 1 d . . . . .
H11A H 0.673334 0.253026 0.437010 0.038 Uiso 1 1 calc R U . . .
H11B H 0.675049 0.257274 0.305520 0.038 Uiso 1 1 calc R U . . .
C5 C 0.6051(2) 0.3879(2) 0.7551(4) 0.0290(10) Uani 1 1 d . . . . .
H5A H 0.632169 0.389082 0.694132 0.035 Uiso 1 1 calc R U . . .
H5B H 0.584243 0.423157 0.755068 0.035 Uiso 1 1 calc R U . . .
C16 C 0.5649(3) 0.3351(3) 0.2766(4) 0.0330(12) Uani 1 1 d . . . . .
H16 H 0.545393 0.351188 0.211650 0.040 Uiso 1 1 calc R U . . .
C3 C 0.5966(2) 0.2846(2) 0.7413(4) 0.0274(10) Uani 1 1 d . . . . .
H3A H 0.570819 0.253166 0.730990 0.033 Uiso 1 1 calc R U . . .
H3B H 0.623931 0.283722 0.680653 0.033 Uiso 1 1 calc R U . . .
C6 C 0.5644(2) 0.3388(2) 0.7369(4) 0.0253(10) Uani 1 1 d . . . . .
C9 C 0.5223(3) 0.3397(3) 0.8330(4) 0.0302(11) Uani 1 1 d . . . . .
H9A H 0.501383 0.374930 0.831917 0.036 Uiso 1 1 calc R U . . .
H9B H 0.495579 0.308932 0.824188 0.036 Uiso 1 1 calc R U . . .
C4 C 0.6358(3) 0.3815(3) 0.8642(4) 0.0356(12) Uani 1 1 d . . . . .
H4 H 0.662203 0.412986 0.874024 0.043 Uiso 1 1 calc R U . . .
C20 C 0.5645(2) 0.2635(2) 0.4716(4) 0.0241(9) Uani 1 1 d . . . . .
H20A H 0.583360 0.246773 0.535664 0.029 Uiso 1 1 calc R U . . .
H20B H 0.526068 0.249420 0.469300 0.029 Uiso 1 1 calc R U . . .
C1 C 0.6677(3) 0.3264(3) 0.8653(5) 0.0397(14) Uani 1 1 d . . . . .
H1A H 0.687653 0.322249 0.935886 0.048 Uiso 1 1 calc R U . . .
H1B H 0.695234 0.325918 0.805165 0.048 Uiso 1 1 calc R U . . .
C2 C 0.6267(3) 0.2782(2) 0.8507(4) 0.0358(11) Uani 1 1 d . . . . .
H2 H 0.647341 0.242301 0.851274 0.043 Uiso 1 1 calc R U . . .
C18 C 0.5640(2) 0.3274(2) 0.4835(3) 0.0221(9) Uani 1 1 d . . . . .
C24 C 0.3719(3) 0.2539(3) 0.3917(6) 0.0522(18) Uani 1 1 d . . . . .
H24 H 0.365131 0.219706 0.355533 0.063 Uiso 1 1 calc R U . . .
C10 C 0.5843(3) 0.2787(3) 0.9459(4) 0.0423(16) Uani 1 1 d . . . . .
H10A H 0.558126 0.247498 0.937735 0.051 Uiso 1 1 calc R U . . .
H10B H 0.603826 0.274521 1.016992 0.051 Uiso 1 1 calc R U . . .
C21 C 0.4630(2) 0.3102(2) 0.6209(4) 0.0295(10) Uani 1 1 d . . . . .
H21A H 0.473829 0.271932 0.640255 0.035 Uiso 1 1 calc R U . . .
H21B H 0.442770 0.325445 0.684815 0.035 Uiso 1 1 calc R U . . .
C26 C 0.3528(4) 0.3494(3) 0.4143(7) 0.055(2) Uani 1 1 d . . . . .
H26 H 0.332519 0.381337 0.393292 0.066 Uiso 1 1 calc R U . . .
C15 C 0.6252(3) 0.3569(3) 0.2804(4) 0.0336(12) Uani 1 1 d . . . . .
H15A H 0.645059 0.346373 0.212446 0.040 Uiso 1 1 calc R U . . .
H15B H 0.625224 0.397798 0.286216 0.040 Uiso 1 1 calc R U . . .
C8 C 0.5527(3) 0.3337(3) 0.9439(4) 0.0402(15) Uani 1 1 d . . . . .
H8 H 0.525033 0.334113 1.004877 0.048 Uiso 1 1 calc R U . . .
C14 C 0.6536(2) 0.3316(2) 0.3799(4) 0.0292(10) Uani 1 1 d . . . . .
H14 H 0.692651 0.345321 0.382710 0.035 Uiso 1 1 calc R U . . .
C27 C 0.3922(3) 0.3532(3) 0.4953(6) 0.0426(14) Uani 1 1 d . . . . .
H27 H 0.398910 0.387839 0.529867 0.051 Uiso 1 1 calc R U . . .
C7 C 0.5924(3) 0.3819(3) 0.9583(4) 0.0423(15) Uani 1 1 d . . . . .
H7A H 0.611482 0.378774 1.030050 0.051 Uiso 1 1 calc R U . . .
H7B H 0.571631 0.417173 0.957243 0.051 Uiso 1 1 calc R U . . .
C23 C 0.4122(3) 0.2569(3) 0.4748(6) 0.0393(13) Uani 1 1 d . . . . .
H23 H 0.432474 0.224678 0.494768 0.047 Uiso 1 1 calc R U . . .
C22 C 0.4225(2) 0.3065(2) 0.5273(4) 0.0301(10) Uani 1 1 d . . . . .
C25 C 0.3425(4) 0.2995(3) 0.3630(7) 0.059(2) Uani 1 1 d . . . . .
H25 H 0.314809 0.297095 0.307731 0.070 Uiso 1 1 calc R U . . .
C17 C 0.6241(2) 0.3491(2) 0.4856(4) 0.0251(9) Uani 1 1 d . . . . .
H17A H 0.624014 0.389981 0.491680 0.030 Uiso 1 1 calc R U . . .
H17B H 0.643818 0.333826 0.550075 0.030 Uiso 1 1 calc R U . . .
Cl2 Cl 0.4914(3) 0.1819(2) 0.7503(6) 0.0816(19) Uani 0.5 1 d . . P A 1
O2 O 0.5907(2) 0.5177(2) 0.6459(7) 0.0649(19) Uani 1 1 d . . . . .
Cl2A Cl 0.4978(3) 0.1682(2) 0.6784(6) 0.0816(19) Uani 0.5 1 d . . P B 2
O3 O 0.4468(3) 0.4944(2) 0.4372(5) 0.0675(19) Uani 1 1 d . . . . .
C31 C 0.4090(14) 0.4979(6) 0.1666(13) 0.26(2) Uani 1 1 d . . . . .
H31A H 0.379688 0.509765 0.218204 0.309 Uiso 1 1 calc R U . . .
H31B H 0.430304 0.531172 0.145040 0.309 Uiso 1 1 calc R U . . .
O4 O 0.4480(8) 0.4575(5) 0.2261(7) 0.204(8) Uani 1 1 d . . . . .
C30 C 0.3855(7) 0.4766(7) 0.078(2) 0.138(8) Uani 1 1 d . . . . .
H30A H 0.400548 0.492876 0.009633 0.165 Uiso 1 1 calc R U . . .
H30B H 0.344757 0.480863 0.079338 0.165 Uiso 1 1 calc R U . . .
C28 C 0.4323(8) 0.4071(6) 0.1803(13) 0.123(6) Uani 1 1 d . . . . .
H28A H 0.465258 0.385207 0.158891 0.148 Uiso 1 1 calc R U . . .
H28B H 0.410118 0.385199 0.233158 0.148 Uiso 1 1 calc R U . . .
C29 C 0.4022(9) 0.4201(6) 0.092(2) 0.219(14) Uani 1 1 d . . . . .
H29A H 0.368248 0.397136 0.093637 0.263 Uiso 1 1 calc R U . . .
H29B H 0.423475 0.409130 0.026257 0.263 Uiso 1 1 calc R U . . .

loop_
_atom_site_aniso_label
_atom_site_aniso_U_11
_atom_site_aniso_U_22
_atom_site_aniso_U_33
_atom_site_aniso_U_23
_atom_site_aniso_U_13
_atom_site_aniso_U_12
Yb1 0.02068(15) 0.02504(17) 0.02226(11) 0.000 0.000 0.00462(13)
P1 0.0238(5) 0.0234(5) 0.0150(4) 0.0014(4) -0.0024(4) 0.0021(4)
Cl1 0.090(2) 0.0439(12) 0.0226(8) 0.000 0.000 0.0283(12)
O1 0.0287(17) 0.0306(18) 0.0186(13) -0.0009(16) -0.0034(15) 0.0041(14)
C19 0.035(3) 0.032(3) 0.0170(17) 0.0044(17) -0.0019(17) 0.001(2)
C13 0.043(3) 0.035(3) 0.0175(19) -0.0025(19) -0.0002(19) 0.002(2)
C12 0.039(3) 0.022(2) 0.0203(19) -0.0041(16) -0.0001(18) 0.0016(18)
C11 0.033(3) 0.037(3) 0.025(2) -0.0045(19) 0.0028(19) 0.000(2)
C5 0.036(3) 0.031(3) 0.0202(19) -0.0016(18) -0.0090(19) 0.001(2)
C16 0.046(3) 0.042(3) 0.0111(17) 0.0022(18) -0.0004(19) -0.001(2)
C3 0.036(3) 0.026(2) 0.0203(19) 0.0027(17) -0.0045(18) 0.005(2)
C6 0.030(2) 0.032(3) 0.0141(17) 0.0027(16) -0.0021(16) 0.0035(19)
C9 0.038(3) 0.037(3) 0.0155(19) -0.0019(17) 0.0027(18) 0.004(2)
C4 0.042(3) 0.037(3) 0.028(2) 0.000(2) -0.018(2) 0.005(2)
C20 0.033(3) 0.021(2) 0.0177(17) 0.0023(16) -0.0026(17) -0.0008(18)
C1 0.044(3) 0.048(3) 0.027(3) -0.004(2) -0.015(2) 0.007(3)
C2 0.052(3) 0.034(3) 0.0216(19) 0.005(2) -0.007(2) 0.011(2)
C18 0.027(2) 0.024(2) 0.0151(17) 0.0012(15) -0.0019(15) 0.0022(17)
C24 0.059(5) 0.043(4) 0.054(4) -0.011(3) -0.023(3) -0.008(3)
C10 0.064(4) 0.047(4) 0.016(2) 0.007(2) -0.003(2) 0.009(3)
C21 0.028(2) 0.034(3) 0.026(2) 0.0050(18) -0.0009(18) -0.001(2)
C26 0.056(5) 0.047(4) 0.062(4) -0.001(3) -0.029(4) 0.010(4)
C15 0.045(3) 0.034(3) 0.0221(19) 0.0041(19) 0.006(2) -0.005(2)
C8 0.062(4) 0.048(4) 0.0105(18) 0.0024(19) -0.001(2) 0.010(3)
C14 0.031(3) 0.033(3) 0.0236(19) -0.0039(18) 0.0049(18) -0.006(2)
C27 0.040(3) 0.036(3) 0.053(3) -0.005(3) -0.017(3) 0.004(3)
C7 0.062(4) 0.046(4) 0.018(2) -0.008(2) -0.011(2) 0.014(3)
C23 0.041(3) 0.028(3) 0.050(3) 0.010(2) -0.008(3) -0.007(2)
C22 0.027(2) 0.032(3) 0.031(2) 0.006(2) -0.0019(19) -0.002(2)
C25 0.065(5) 0.048(4) 0.062(5) 0.001(4) -0.033(4) -0.005(3)
C17 0.031(2) 0.025(2) 0.0193(18) -0.0014(16) 0.0002(17) -0.0029(18)
Cl2 0.0569(18) 0.044(2) 0.144(5) 0.045(3) -0.031(4) -0.0189(17)
O2 0.025(2) 0.049(3) 0.120(5) 0.041(3) -0.018(3) -0.008(2)
Cl2A 0.0569(18) 0.044(2) 0.144(5) 0.045(3) -0.031(4) -0.0189(17)
O3 0.108(5) 0.039(3) 0.056(3) -0.006(2) -0.048(3) 0.015(3)
C31 0.64(6) 0.048(7) 0.082(9) -0.011(7) -0.12(2) 0.083(16)
O4 0.47(2) 0.095(7) 0.053(5) -0.011(5) -0.094(9) 0.076(11)
C30 0.093(10) 0.098(11) 0.22(2) 0.070(13) 0.021(12) 0.034(8)
C28 0.202(17) 0.072(8) 0.095(9) 0.001(7) -0.055(11) 0.037(9)
C29 0.196(18) 0.078(9) 0.38(3) 0.069(14) -0.23(2) -0.062(11)

loop_
_atom_type_symbol
_atom_type_description
_atom_type_scat_dispersion_real
_atom_type_scat_dispersion_imag
_atom_type_scat_source
C C 0.0033 0.0016 'International Tables Vol C Tables 4.2.6.8 and 6.1.1.4'
H H 0.0000 0.0000 'International Tables Vol C Tables 4.2.6.8 and 6.1.1.4'
Cl Cl 0.1484 0.1585 'International Tables Vol C Tables 4.2.6.8 and 6.1.1.4'
O O 0.0106 0.0060 'International Tables Vol C Tables 4.2.6.8 and 6.1.1.4'
P P 0.1023 0.0942 'International Tables Vol C Tables 4.2.6.8 and 6.1.1.4'
Yb Yb -0.3850 5.5486 'International Tables Vol C Tables 4.2.6.8 and 6.1.1.4'

loop_
_geom_angle_atom_site_label_1
_geom_angle_atom_site_label_2
_geom_angle_atom_site_label_3
_geom_angle
_geom_angle_site_symmetry_1
_geom_angle_site_symmetry_3
_geom_angle_publ_flag
O1 Yb1 Cl1 90.31(11) 6_554 . ?
O1 Yb1 Cl1 90.31(11) . . ?
O1 Yb1 O1 179.4(2) 6_554 . ?
O1 Yb1 O2 92.63(19) 6_554 6_554 ?
O1 Yb1 O2 87.53(18) 6_554 . ?
O1 Yb1 O2 92.62(19) . . ?
O1 Yb1 O2 87.53(18) . 6_554 ?
O1 Yb1 O3 91.08(16) . . ?
O1 Yb1 O3 88.42(17) 6_554 . ?
O1 Yb1 O3 91.07(16) 6_554 6_554 ?
O1 Yb1 O3 88.42(17) . 6_554 ?
O2 Yb1 Cl1 74.9(2) . . ?
O2 Yb1 Cl1 74.9(2) 6_554 . ?
O2 Yb1 O2 149.8(4) . 6_554 ?
O2 Yb1 O3 71.5(3) 6_554 . ?
O2 Yb1 O3 138.6(3) 6_554 6_554 ?
O2 Yb1 O3 71.5(3) . 6_554 ?
O2 Yb1 O3 138.6(3) . . ?
O3 Yb1 Cl1 146.3(2) 6_554 . ?
O3 Yb1 Cl1 146.3(2) . . ?
O3 Yb1 O3 67.4(4) 6_554 . ?
O1 P1 C6 108.8(2) . . ?
O1 P1 C18 108.7(2) . . ?
O1 P1 C21 110.3(2) . . ?
C18 P1 C6 114.2(2) . . ?
C21 P1 C6 105.0(2) . . ?
C21 P1 C18 109.8(2) . . ?
P1 O1 Yb1 173.4(3) . . ?
H19A C19 H19B 108.1 . . ?
C16 C19 H19A 109.5 . . ?
C16 C19 H19B 109.5 . . ?
C16 C19 C18 110.6(5) . . ?
C18 C19 H19A 109.5 . . ?
C18 C19 H19B 109.5 . . ?
H13A C13 H13B 108.2 . . ?
C12 C13 H13A 109.7 . . ?
C12 C13 H13B 109.7 . . ?
C12 C13 C16 109.9(4) . . ?
C16 C13 H13A 109.7 . . ?
C16 C13 H13B 109.7 . . ?
C13 C12 H12 109.4 . . ?
C13 C12 C11 109.9(4) . . ?
C13 C12 C20 109.9(4) . . ?
C11 C12 H12 109.4 . . ?
C20 C12 H12 109.4 . . ?
C20 C12 C11 108.9(4) . . ?
C12 C11 H11A 109.8 . . ?
C12 C11 H11B 109.8 . . ?
H11A C11 H11B 108.3 . . ?
C14 C11 C12 109.2(5) . . ?
C14 C11 H11A 109.8 . . ?
C14 C11 H11B 109.8 . . ?
H5A C5 H5B 108.1 . . ?
C6 C5 H5A 109.5 . . ?
C6 C5 H5B 109.5 . . ?
C4 C5 H5A 109.5 . . ?
C4 C5 H5B 109.5 . . ?
C4 C5 C6 110.7(4) . . ?
C19 C16 H16 109.5 . . ?
C19 C16 C15 109.0(4) . . ?
C13 C16 C19 109.7(4) . . ?
C13 C16 H16 109.5 . . ?
C13 C16 C15 109.5(5) . . ?
C15 C16 H16 109.5 . . ?
H3A C3 H3B 108.0 . . ?
C6 C3 H3A 109.4 . . ?
C6 C3 H3B 109.4 . . ?
C2 C3 H3A 109.4 . . ?
C2 C3 H3B 109.4 . . ?
C2 C3 C6 111.1(4) . . ?
C5 C6 P1 109.0(3) . . ?
C3 C6 P1 114.1(3) . . ?
C3 C6 C5 109.0(5) . . ?
C3 C6 C9 108.7(4) . . ?
C9 C6 P1 108.6(4) . . ?
C9 C6 C5 107.3(4) . . ?
C6 C9 H9A 109.6 . . ?
C6 C9 H9B 109.6 . . ?
H9A C9 H9B 108.1 . . ?
C8 C9 C6 110.3(5) . . ?
C8 C9 H9A 109.6 . . ?
C8 C9 H9B 109.6 . . ?
C5 C4 H4 109.7 . . ?
C5 C4 C1 109.8(5) . . ?
C5 C4 C7 108.3(5) . . ?
C1 C4 H4 109.7 . . ?
C1 C4 C7 109.6(5) . . ?
C7 C4 H4 109.7 . . ?
C12 C20 H20A 109.7 . . ?
C12 C20 H20B 109.7 . . ?
C12 C20 C18 109.8(4) . . ?
H20A C20 H20B 108.2 . . ?
C18 C20 H20A 109.7 . . ?
C18 C20 H20B 109.7 . . ?
C4 C1 H1A 109.8 . . ?
C4 C1 H1B 109.8 . . ?
C4 C1 C2 109.3(5) . . ?
H1A C1 H1B 108.3 . . ?
C2 C1 H1A 109.8 . . ?
C2 C1 H1B 109.8 . . ?
C3 C2 C1 109.3(5) . . ?
C3 C2 H2 109.4 . . ?
C3 C2 C10 109.9(5) . . ?
C1 C2 H2 109.4 . . ?
C1 C2 C10 109.4(5) . . ?
C10 C2 H2 109.4 . . ?
C19 C18 P1 108.3(3) . . ?
C19 C18 C20 108.5(4) . . ?
C19 C18 C17 107.8(4) . . ?
C20 C18 P1 112.1(3) . . ?
C17 C18 P1 110.5(3) . . ?
C17 C18 C20 109.4(4) . . ?
C23 C24 H24 119.8 . . ?
C25 C24 H24 119.8 . . ?
C25 C24 C23 120.5(7) . . ?
C2 C10 H10A 109.9 . . ?
C2 C10 H10B 109.9 . . ?
H10A C10 H10B 108.3 . . ?
C8 C10 C2 108.9(5) . . ?
C8 C10 H10A 109.9 . . ?
C8 C10 H10B 109.9 . . ?
P1 C21 H21A 107.2 . . ?
P1 C21 H21B 107.2 . . ?
H21A C21 H21B 106.8 . . ?
C22 C21 P1 120.5(4) . . ?
C22 C21 H21A 107.2 . . ?
C22 C21 H21B 107.2 . . ?
C27 C26 H26 119.7 . . ?
C27 C26 C25 120.7(7) . . ?
C25 C26 H26 119.7 . . ?
C16 C15 H15A 110.1 . . ?
C16 C15 H15B 110.1 . . ?
H15A C15 H15B 108.4 . . ?
C14 C15 C16 108.1(4) . . ?
C14 C15 H15A 110.1 . . ?
C14 C15 H15B 110.1 . . ?
C9 C8 H8 109.2 . . ?
C10 C8 C9 109.4(5) . . ?
C10 C8 H8 109.2 . . ?
C7 C8 C9 109.3(5) . . ?
C7 C8 C10 110.4(6) . . ?
C7 C8 H8 109.2 . . ?
C11 C14 C15 110.9(4) . . ?
C11 C14 H14 108.7 . . ?
C11 C14 C17 109.6(4) . . ?
C15 C14 H14 108.7 . . ?
C15 C14 C17 110.4(5) . . ?
C17 C14 H14 108.7 . . ?
C26 C27 H27 119.8 . . ?
C26 C27 C22 120.5(6) . . ?
C22 C27 H27 119.8 . . ?
C4 C7 H7A 109.7 . . ?
C4 C7 H7B 109.7 . . ?
C8 C7 C4 109.6(5) . . ?
C8 C7 H7A 109.7 . . ?
C8 C7 H7B 109.7 . . ?
H7A C7 H7B 108.2 . . ?
C24 C23 H23 120.0 . . ?
C22 C23 C24 120.1(6) . . ?
C22 C23 H23 120.0 . . ?
C27 C22 C21 120.2(5) . . ?
C23 C22 C21 121.3(5) . . ?
C23 C22 C27 118.5(6) . . ?
C24 C25 C26 119.8(7) . . ?
C24 C25 H25 120.1 . . ?
C26 C25 H25 120.1 . . ?
C18 C17 H17A 109.8 . . ?
C18 C17 H17B 109.8 . . ?
C14 C17 C18 109.3(4) . . ?
C14 C17 H17A 109.8 . . ?
C14 C17 H17B 109.8 . . ?
H17A C17 H17B 108.3 . . ?
H31A C31 H31B 107.7 . . ?
O4 C31 H31A 108.8 . . ?
O4 C31 H31B 108.8 . . ?
C30 C31 H31A 108.8 . . ?
C30 C31 H31B 108.8 . . ?
C30 C31 O4 113.7(12) . . ?
C28 O4 C31 101.5(12) . . ?
C31 C30 H30A 112.0 . . ?
C31 C30 H30B 112.0 . . ?
C31 C30 C29 98.7(15) . . ?
H30A C30 H30B 109.7 . . ?
C29 C30 H30A 112.0 . . ?
C29 C30 H30B 112.0 . . ?
O4 C28 H28A 110.7 . . ?
O4 C28 H28B 110.7 . . ?
H28A C28 H28B 108.8 . . ?
C29 C28 O4 105.3(11) . . ?
C29 C28 H28A 110.7 . . ?
C29 C28 H28B 110.7 . . ?
C30 C29 H29A 107.7 . . ?
C30 C29 H29B 107.7 . . ?
C28 C29 C30 118.3(19) . . ?
C28 C29 H29A 107.7 . . ?
C28 C29 H29B 107.7 . . ?
H29A C29 H29B 107.1 . . ?

loop_
_geom_bond_atom_site_label_1
_geom_bond_atom_site_label_2
_geom_bond_distance
_geom_bond_site_symmetry_2
_geom_bond_publ_flag
Yb1 Cl1 2.673(2) . ?
Yb1 O1 2.166(4) 6_554 ?
Yb1 O1 2.166(4) . ?
Yb1 O2 2.313(5) . ?
Yb1 O2 2.313(5) 6_554 ?
Yb1 O3 2.330(5) . ?
Yb1 O3 2.330(5) 6_554 ?
P1 O1 1.521(4) . ?
P1 C6 1.853(5) . ?
P1 C18 1.837(5) . ?
P1 C21 1.813(6) . ?
C19 H19A 0.9900 . ?
C19 H19B 0.9900 . ?
C19 C16 1.529(7) . ?
C19 C18 1.542(7) . ?
C13 H13A 0.9900 . ?
C13 H13B 0.9900 . ?
C13 C12 1.519(7) . ?
C13 C16 1.525(9) . ?
C12 H12 1.0000 . ?
C12 C11 1.534(8) . ?
C12 C20 1.527(7) . ?
C11 H11A 0.9900 . ?
C11 H11B 0.9900 . ?
C11 C14 1.521(8) . ?
C5 H5A 0.9900 . ?
C5 H5B 0.9900 . ?
C5 C6 1.555(8) . ?
C5 C4 1.528(7) . ?
C16 H16 1.0000 . ?
C16 C15 1.549(9) . ?
C3 H3A 0.9900 . ?
C3 H3B 0.9900 . ?
C3 C6 1.526(8) . ?
C3 C2 1.524(7) . ?
C6 C9 1.550(7) . ?
C9 H9A 0.9900 . ?
C9 H9B 0.9900 . ?
C9 C8 1.543(7) . ?
C4 H4 1.0000 . ?
C4 C1 1.539(9) . ?
C4 C7 1.552(9) . ?
C20 H20A 0.9900 . ?
C20 H20B 0.9900 . ?
C20 C18 1.549(7) . ?
C1 H1A 0.9900 . ?
C1 H1B 0.9900 . ?
C1 C2 1.539(9) . ?
C2 H2 1.0000 . ?
C2 C10 1.546(9) . ?
C18 C17 1.544(7) . ?
C24 H24 0.9500 . ?
C24 C23 1.406(9) . ?
C24 C25 1.357(11) . ?
C10 H10A 0.9900 . ?
C10 H10B 0.9900 . ?
C10 C8 1.532(9) . ?
C21 H21A 0.9900 . ?
C21 H21B 0.9900 . ?
C21 C22 1.505(7) . ?
C26 H26 0.9500 . ?
C26 C27 1.374(9) . ?
C26 C25 1.379(11) . ?
C15 H15A 0.9900 . ?
C15 H15B 0.9900 . ?
C15 C14 1.521(8) . ?
C8 H8 1.0000 . ?
C8 C7 1.518(10) . ?
C14 H14 1.0000 . ?
C14 C17 1.530(7) . ?
C27 H27 0.9500 . ?
C27 C22 1.400(8) . ?
C7 H7A 0.9900 . ?
C7 H7B 0.9900 . ?
C23 H23 0.9500 . ?
C23 C22 1.382(8) . ?
C25 H25 0.9500 . ?
C17 H17A 0.9900 . ?
C17 H17B 0.9900 . ?
C31 H31A 0.9900 . ?
C31 H31B 0.9900 . ?
C31 O4 1.54(2) . ?
C31 C30 1.32(3) . ?
O4 C28 1.392(17) . ?
C30 H30A 0.9900 . ?
C30 H30B 0.9900 . ?
C30 C29 1.43(2) . ?
C28 H28A 0.9900 . ?
C28 H28B 0.9900 . ?
C28 C29 1.33(2) . ?
C29 H29A 0.9900 . ?
C29 H29B 0.9900 . ?

loop_
_geom_torsion_atom_site_label_1
_geom_torsion_atom_site_label_2
_geom_torsion_atom_site_label_3
_geom_torsion_atom_site_label_4
_geom_torsion
_geom_torsion_site_symmetry_1
_geom_torsion_site_symmetry_2
_geom_torsion_site_symmetry_3
_geom_torsion_site_symmetry_4
_geom_torsion_publ_flag
P1 C6 C9 C8 -176.9(4) . . . . ?
P1 C18 C17 C14 -177.7(4) . . . . ?
P1 C21 C22 C27 -69.0(7) . . . . ?
P1 C21 C22 C23 114.3(6) . . . . ?
O1 P1 C6 C5 -38.5(4) . . . . ?
O1 P1 C6 C3 -160.6(4) . . . . ?
O1 P1 C6 C9 78.0(4) . . . . ?
O1 P1 C18 C19 -43.9(4) . . . . ?
O1 P1 C18 C20 -163.7(3) . . . . ?
O1 P1 C18 C17 74.0(4) . . . . ?
O1 P1 C21 C22 66.5(5) . . . . ?
C19 C16 C15 C14 60.2(6) . . . . ?
C19 C18 C17 C14 -59.5(5) . . . . ?
C13 C12 C11 C14 58.7(5) . . . . ?
C13 C12 C20 C18 -60.3(5) . . . . ?
C13 C16 C15 C14 -59.8(5) . . . . ?
C12 C13 C16 C19 -59.4(6) . . . . ?
C12 C13 C16 C15 60.2(5) . . . . ?
C12 C11 C14 C15 -59.9(5) . . . . ?
C12 C11 C14 C17 62.1(5) . . . . ?
C12 C20 C18 P1 178.3(3) . . . . ?
C12 C20 C18 C19 58.7(5) . . . . ?
C12 C20 C18 C17 -58.7(5) . . . . ?
C11 C12 C20 C18 60.2(5) . . . . ?
C11 C14 C17 C18 -60.4(5) . . . . ?
C5 C6 C9 C8 -59.3(6) . . . . ?
C5 C4 C1 C2 -59.6(6) . . . . ?
C5 C4 C7 C8 60.9(6) . . . . ?
C16 C19 C18 P1 179.7(4) . . . . ?
C16 C19 C18 C20 -58.4(6) . . . . ?
C16 C19 C18 C17 60.0(6) . . . . ?
C16 C13 C12 C11 -59.5(6) . . . . ?
C16 C13 C12 C20 60.4(6) . . . . ?
C16 C15 C14 C11 60.3(6) . . . . ?
C16 C15 C14 C17 -61.3(6) . . . . ?
C3 C6 C9 C8 58.5(6) . . . . ?
C3 C2 C10 C8 -59.6(7) . . . . ?
C6 P1 C18 C19 -165.6(4) . . . . ?
C6 P1 C18 C20 74.7(4) . . . . ?
C6 P1 C18 C17 -47.7(4) . . . . ?
C6 P1 C21 C22 -176.4(4) . . . . ?
C6 C5 C4 C1 58.4(6) . . . . ?
C6 C5 C4 C7 -61.2(6) . . . . ?
C6 C3 C2 C1 -60.3(6) . . . . ?
C6 C3 C2 C10 59.7(6) . . . . ?
C6 C9 C8 C10 -60.1(7) . . . . ?
C6 C9 C8 C7 60.8(6) . . . . ?
C9 C8 C7 C4 -60.7(6) . . . . ?
C4 C5 C6 P1 177.8(4) . . . . ?
C4 C5 C6 C3 -57.2(6) . . . . ?
C4 C5 C6 C9 60.4(6) . . . . ?
C4 C1 C2 C3 60.1(6) . . . . ?
C4 C1 C2 C10 -60.3(6) . . . . ?
C20 C12 C11 C14 -61.8(5) . . . . ?
C20 C18 C17 C14 58.3(5) . . . . ?
C1 C4 C7 C8 -58.9(6) . . . . ?
C1 C2 C10 C8 60.4(6) . . . . ?
C2 C3 C6 P1 -179.8(4) . . . . ?
C2 C3 C6 C5 58.1(6) . . . . ?
C2 C3 C6 C9 -58.5(6) . . . . ?
C2 C10 C8 C9 59.8(7) . . . . ?
C2 C10 C8 C7 -60.5(6) . . . . ?
C18 P1 C6 C5 83.1(4) . . . . ?
C18 P1 C6 C3 -39.0(5) . . . . ?
C18 P1 C6 C9 -160.3(4) . . . . ?
C18 P1 C21 C22 -53.2(5) . . . . ?
C18 C19 C16 C13 59.0(6) . . . . ?
C18 C19 C16 C15 -60.9(6) . . . . ?
C24 C23 C22 C21 176.3(6) . . . . ?
C24 C23 C22 C27 -0.4(10) . . . . ?
C10 C8 C7 C4 59.7(6) . . . . ?
C21 P1 C6 C5 -156.6(4) . . . . ?
C21 P1 C6 C3 81.3(4) . . . . ?
C21 P1 C6 C9 -40.0(4) . . . . ?
C21 P1 C18 C19 76.8(4) . . . . ?
C21 P1 C18 C20 -42.9(4) . . . . ?
C21 P1 C18 C17 -165.3(3) . . . . ?
C26 C27 C22 C21 -176.2(7) . . . . ?
C26 C27 C22 C23 0.6(11) . . . . ?
C15 C14 C17 C18 61.9(6) . . . . ?
C27 C26 C25 C24 -0.8(15) . . . . ?
C7 C4 C1 C2 59.2(6) . . . . ?
C23 C24 C25 C26 1.1(14) . . . . ?
C25 C24 C23 C22 -0.4(12) . . . . ?
C25 C26 C27 C22 0.0(13) . . . . ?
C31 O4 C28 C29 14(2) . . . . ?
C31 C30 C29 C28 1(3) . . . . ?
O4 C31 C30 C29 9(3) . . . . ?
O4 C28 C29 C30 -11(3) . . . . ?
C30 C31 O4 C28 -16(3) . . . . ?

loop_
_twin_individual_id
_twin_individual_mass_fraction_refined
1 0.971(12)
2 0.029(12)
